data_1562103
loop_
_publ_author_name
'Lv, Xiu-Liang'
'Tong, Minman'
'Huang, Hongliang'
'Wang, Bin'
'Gan, Lei'
'Yang, Qingyuan'
'Zhong, Chongli'
'Li, Jian-Rong'

_publ_section_title
;
 A high surface area Zr(IV)-based metal--organic framework showing
 stepwise gas adsorption and selective dye uptake
;
_journal_name_full 'Journal of Solid State Chemistry'
_journal_page_first 104
_journal_page_last 108
_journal_paper_doi 10.1016/j.jssc.2014.07.001
_journal_volume 223
_journal_year 2015
_chemical_formula_moiety 'C48 H26 N0 O16 Zr3'
_chemical_formula_sum 'C48 H26 N0 O16 Zr3'
_chemical_formula_weight 1132.33
_space_group_IT_number 225
_space_group_name_Hall '-F 4 2 3'
_space_group_name_H-M_alt 'F m -3 m'
_symmetry_cell_setting cubic
_symmetry_space_group_name_H-M 'F m -3 m'
_atom_sites_solution_hydrogens geom
_atom_sites_solution_primary direct
_atom_sites_solution_secondary difmap
_audit_creation_method SHELXL-97
_cell_angle_alpha 90.00
_cell_angle_beta 90.00
_cell_angle_gamma 90.00
_cell_formula_units_Z 8
_cell_length_a 30.2029(13)
_cell_length_b 30.2029(13)
_cell_length_c 30.2029(13)
_cell_measurement_reflns_used 3514
_cell_measurement_temperature 110(2)
_cell_measurement_theta_max 21.4152
_cell_measurement_theta_min 2.2364
_cell_volume 27552(2)
_computing_cell_refinement 'Bruker  SAINT'
_computing_data_collection 'Bruker APEX-II'
_computing_data_reduction 'Bruker  SAINT'
_computing_molecular_graphics 'Bruker SHELXTL'
_computing_publication_material 'Bruker SHELXTL'
_computing_structure_refinement 'SHELXL-97 (Sheldrick, 2008)'
_computing_structure_solution 'SHELXS-97 (Sheldrick, 2008)'
_diffrn_ambient_temperature 110(2)
_diffrn_measured_fraction_theta_full 0.985
_diffrn_measured_fraction_theta_max 0.985
_diffrn_measurement_device_type 'BRUKER APEX-II CCD'
_diffrn_measurement_method 'phi and omega scans'
_diffrn_radiation_monochromator graphite
_diffrn_radiation_source 'fine-focus sealed tube'
_diffrn_radiation_type MoK\a
_diffrn_radiation_wavelength 0.71073
_diffrn_reflns_av_R_equivalents 0.0644
_diffrn_reflns_av_sigmaI/netI 0.0249
_diffrn_reflns_limit_h_max 40
_diffrn_reflns_limit_h_min -28
_diffrn_reflns_limit_k_max 40
_diffrn_reflns_limit_k_min -39
_diffrn_reflns_limit_l_max 31
_diffrn_reflns_limit_l_min -38
_diffrn_reflns_number 40088
_diffrn_reflns_theta_full 28.68
_diffrn_reflns_theta_max 28.68
_diffrn_reflns_theta_min 1.35
_exptl_absorpt_coefficient_mu 0.247
_exptl_absorpt_correction_T_max 0.9616
_exptl_absorpt_correction_T_min 0.9523
_exptl_absorpt_correction_type multi-scan
_exptl_absorpt_process_details SADABS
_exptl_crystal_colour Corlorless
_exptl_crystal_density_diffrn 0.546
_exptl_crystal_density_method 'not measured'
_exptl_crystal_description Octahedral
_exptl_crystal_F_000 4480
_exptl_crystal_size_max 0.20
_exptl_crystal_size_mid 0.18
_exptl_crystal_size_min 0.16
_refine_diff_density_max 0.522
_refine_diff_density_min -0.606
_refine_diff_density_rms 0.067
_refine_ls_extinction_coef 0.000065(12)
_refine_ls_extinction_expression Fc^*^=kFc[1+0.001xFc^2^\l^3^/sin(2\q)]^-1/4^
_refine_ls_extinction_method SHELXL
_refine_ls_goodness_of_fit_ref 1.119
_refine_ls_hydrogen_treatment constr
_refine_ls_matrix_type full
_refine_ls_number_parameters 42
_refine_ls_number_reflns 1781
_refine_ls_number_restraints 6
_refine_ls_restrained_S_all 1.124
_refine_ls_R_factor_all 0.0718
_refine_ls_R_factor_gt 0.0565
_refine_ls_shift/su_max 0.001
_refine_ls_shift/su_mean 0.000
_refine_ls_structure_factor_coef Fsqd
_refine_ls_weighting_details 'calc w=1/[\s^2^(Fo^2^)+(0.1043P)^2^+39.0993P] where P=(Fo^2^+2Fc^2^)/3'
_refine_ls_weighting_scheme calc
_refine_ls_wR_factor_gt 0.1744
_refine_ls_wR_factor_ref 0.1827
_reflns_number_gt 1447
_reflns_number_total 1781
_reflns_threshold_expression I>2sigma(I)
_cod_data_source_file JSSC-2015-223-104.CIF
_cod_data_source_block BUT-30
_cod_depositor_comments
;
The following automatic conversions were performed:

data item '_exptl_absorpt_correction_type' value 'Multi-Scan' was
changed to 'multi-scan' in accordance with the built-in table derived
from the CIF Core dictionary named 'cif_core.dic' version 2.4.5 last
updated on 2014-11-21.

Automatic conversion script
Id: cif_fix_values 8369 2020-08-20 11:38:08Z andrius 
;
_cod_database_code 1562103

loop_
_symmetry_equiv_pos_as_xyz
'x, y, z'
'-y, x, z'
'-x, -y, z'
'y, -x, z'
'x, -z, y'
'x, -y, -z'
'x, z, -y'
'z, y, -x'
'-x, y, -z'
'-z, y, x'
'z, x, y'
'y, z, x'
'-y, -z, x'
'z, -x, -y'
'-y, z, -x'
'-z, -x, y'
'-z, x, -y'
'y, -z, -x'
'y, x, -z'
'-y, -x, -z'
'-x, z, y'
'-x, -z, -y'
'z, -y, x'
'-z, -y, -x'
'x, y+1/2, z+1/2'
'-y, x+1/2, z+1/2'
'-x, -y+1/2, z+1/2'
'y, -x+1/2, z+1/2'
'x, -z+1/2, y+1/2'
'x, -y+1/2, -z+1/2'
'x, z+1/2, -y+1/2'
'z, y+1/2, -x+1/2'
'-x, y+1/2, -z+1/2'
'-z, y+1/2, x+1/2'
'z, x+1/2, y+1/2'
'y, z+1/2, x+1/2'
'-y, -z+1/2, x+1/2'
'z, -x+1/2, -y+1/2'
'-y, z+1/2, -x+1/2'
'-z, -x+1/2, y+1/2'
'-z, x+1/2, -y+1/2'
'y, -z+1/2, -x+1/2'
'y, x+1/2, -z+1/2'
'-y, -x+1/2, -z+1/2'
'-x, z+1/2, y+1/2'
'-x, -z+1/2, -y+1/2'
'z, -y+1/2, x+1/2'
'-z, -y+1/2, -x+1/2'
'x+1/2, y, z+1/2'
'-y+1/2, x, z+1/2'
'-x+1/2, -y, z+1/2'
'y+1/2, -x, z+1/2'
'x+1/2, -z, y+1/2'
'x+1/2, -y, -z+1/2'
'x+1/2, z, -y+1/2'
'z+1/2, y, -x+1/2'
'-x+1/2, y, -z+1/2'
'-z+1/2, y, x+1/2'
'z+1/2, x, y+1/2'
'y+1/2, z, x+1/2'
'-y+1/2, -z, x+1/2'
'z+1/2, -x, -y+1/2'
'-y+1/2, z, -x+1/2'
'-z+1/2, -x, y+1/2'
'-z+1/2, x, -y+1/2'
'y+1/2, -z, -x+1/2'
'y+1/2, x, -z+1/2'
'-y+1/2, -x, -z+1/2'
'-x+1/2, z, y+1/2'
'-x+1/2, -z, -y+1/2'
'z+1/2, -y, x+1/2'
'-z+1/2, -y, -x+1/2'
'x+1/2, y+1/2, z'
'-y+1/2, x+1/2, z'
'-x+1/2, -y+1/2, z'
'y+1/2, -x+1/2, z'
'x+1/2, -z+1/2, y'
'x+1/2, -y+1/2, -z'
'x+1/2, z+1/2, -y'
'z+1/2, y+1/2, -x'
'-x+1/2, y+1/2, -z'
'-z+1/2, y+1/2, x'
'z+1/2, x+1/2, y'
'y+1/2, z+1/2, x'
'-y+1/2, -z+1/2, x'
'z+1/2, -x+1/2, -y'
'-y+1/2, z+1/2, -x'
'-z+1/2, -x+1/2, y'
'-z+1/2, x+1/2, -y'
'y+1/2, -z+1/2, -x'
'y+1/2, x+1/2, -z'
'-y+1/2, -x+1/2, -z'
'-x+1/2, z+1/2, y'
'-x+1/2, -z+1/2, -y'
'z+1/2, -y+1/2, x'
'-z+1/2, -y+1/2, -x'
'-x, -y, -z'
'y, -x, -z'
'x, y, -z'
'-y, x, -z'
'-x, z, -y'
'-x, y, z'
'-x, -z, y'
'-z, -y, x'
'x, -y, z'
'z, -y, -x'
'-z, -x, -y'
'-y, -z, -x'
'y, z, -x'
'-z, x, y'
'y, -z, x'
'z, x, -y'
'z, -x, y'
'-y, z, x'
'-y, -x, z'
'y, x, z'
'x, -z, -y'
'x, z, y'
'-z, y, -x'
'z, y, x'
'-x, -y+1/2, -z+1/2'
'y, -x+1/2, -z+1/2'
'x, y+1/2, -z+1/2'
'-y, x+1/2, -z+1/2'
'-x, z+1/2, -y+1/2'
'-x, y+1/2, z+1/2'
'-x, -z+1/2, y+1/2'
'-z, -y+1/2, x+1/2'
'x, -y+1/2, z+1/2'
'z, -y+1/2, -x+1/2'
'-z, -x+1/2, -y+1/2'
'-y, -z+1/2, -x+1/2'
'y, z+1/2, -x+1/2'
'-z, x+1/2, y+1/2'
'y, -z+1/2, x+1/2'
'z, x+1/2, -y+1/2'
'z, -x+1/2, y+1/2'
'-y, z+1/2, x+1/2'
'-y, -x+1/2, z+1/2'
'y, x+1/2, z+1/2'
'x, -z+1/2, -y+1/2'
'x, z+1/2, y+1/2'
'-z, y+1/2, -x+1/2'
'z, y+1/2, x+1/2'
'-x+1/2, -y, -z+1/2'
'y+1/2, -x, -z+1/2'
'x+1/2, y, -z+1/2'
'-y+1/2, x, -z+1/2'
'-x+1/2, z, -y+1/2'
'-x+1/2, y, z+1/2'
'-x+1/2, -z, y+1/2'
'-z+1/2, -y, x+1/2'
'x+1/2, -y, z+1/2'
'z+1/2, -y, -x+1/2'
'-z+1/2, -x, -y+1/2'
'-y+1/2, -z, -x+1/2'
'y+1/2, z, -x+1/2'
'-z+1/2, x, y+1/2'
'y+1/2, -z, x+1/2'
'z+1/2, x, -y+1/2'
'z+1/2, -x, y+1/2'
'-y+1/2, z, x+1/2'
'-y+1/2, -x, z+1/2'
'y+1/2, x, z+1/2'
'x+1/2, -z, -y+1/2'
'x+1/2, z, y+1/2'
'-z+1/2, y, -x+1/2'
'z+1/2, y, x+1/2'
'-x+1/2, -y+1/2, -z'
'y+1/2, -x+1/2, -z'
'x+1/2, y+1/2, -z'
'-y+1/2, x+1/2, -z'
'-x+1/2, z+1/2, -y'
'-x+1/2, y+1/2, z'
'-x+1/2, -z+1/2, y'
'-z+1/2, -y+1/2, x'
'x+1/2, -y+1/2, z'
'z+1/2, -y+1/2, -x'
'-z+1/2, -x+1/2, -y'
'-y+1/2, -z+1/2, -x'
'y+1/2, z+1/2, -x'
'-z+1/2, x+1/2, y'
'y+1/2, -z+1/2, x'
'z+1/2, x+1/2, -y'
'z+1/2, -x+1/2, y'
'-y+1/2, z+1/2, x'
'-y+1/2, -x+1/2, z'
'y+1/2, x+1/2, z'
'x+1/2, -z+1/2, -y'
'x+1/2, z+1/2, y'
'-z+1/2, y+1/2, -x'
'z+1/2, y+1/2, x'

loop_
_atom_site_label
_atom_site_type_symbol
_atom_site_fract_x
_atom_site_fract_y
_atom_site_fract_z
_atom_site_U_iso_or_equiv
_atom_site_adp_type
_atom_site_occupancy
_atom_site_symmetry_multiplicity
_atom_site_calc_flag
_atom_site_refinement_flags
_atom_site_disorder_assembly
_atom_site_disorder_group
Zr1 Zr 0.0000 0.081339(8) 0.0000 0.04496(8) Uani 1 8 d S . .
O1 O 0.0000 0.11780(5) 0.06333(6) 0.1133(7) Uani 1 2 d S . .
O2 O 0.03975(7) 0.03975(7) 0.03975(7) 0.0871(7) Uani 1 6 d S . .
C1 C 0.0000 0.10413(6) 0.10413(6) 0.1581(18) Uani 1 4 d SD . .
C2 C 0.0000 0.13847(6) 0.13847(6) 0.275(4) Uani 1 4 d SD . .
C3 C 0.0000 0.18298(9) 0.12399(14) 0.324(4) Uani 1 2 d SD . .
H3 H 0.0000 0.1912 0.0936 0.389 Uiso 1 2 calc SR . .
C4 C 0.0000 0.21372(15) 0.15835(12) 0.492(6) Uani 1 2 d SD . .
H4 H 0.0000 0.2442 0.1504 0.590 Uiso 1 2 calc SR . .
C5 C 0.0000 0.20362(7) 0.20362(7) 0.395(7) Uani 1 4 d SD . .
C6 C 0.0000 0.23769(9) 0.23769(9) 0.458(7) Uani 1 4 d SD . .

loop_
_atom_site_aniso_label
_atom_site_aniso_U_11
_atom_site_aniso_U_22
_atom_site_aniso_U_33
_atom_site_aniso_U_23
_atom_site_aniso_U_13
_atom_site_aniso_U_12
Zr1 0.06057(12) 0.01374(10) 0.06057(12) 0.000 0.000 0.000
O1 0.1631(18) 0.0567(7) 0.1201(11) -0.0615(7) 0.000 0.000
O2 0.0871(7) 0.0871(7) 0.0871(7) 0.0431(8) 0.0431(8) 0.0431(8)
C1 0.210(5) 0.1320(13) 0.1320(13) -0.1134(16) 0.000 0.000
C2 0.386(10) 0.2189(17) 0.2189(17) -0.197(2) 0.000 0.000
C3 0.515(11) 0.1425(19) 0.314(4) -0.1872(18) 0.000 0.000
C4 0.659(16) 0.310(3) 0.507(5) -0.353(3) 0.000 0.000
C5 0.62(2) 0.282(3) 0.282(3) -0.235(4) 0.000 0.000
C6 0.72(2) 0.326(3) 0.326(3) -0.284(3) 0.000 0.000

loop_
_atom_type_symbol
_atom_type_description
_atom_type_scat_dispersion_real
_atom_type_scat_dispersion_imag
_atom_type_scat_source
C C 0.0033 0.0016 'International Tables Vol C Tables 4.2.6.8 and 6.1.1.4'
H H 0.0000 0.0000 'International Tables Vol C Tables 4.2.6.8 and 6.1.1.4'
N N 0.0061 0.0033 'International Tables Vol C Tables 4.2.6.8 and 6.1.1.4'
O O 0.0106 0.0060 'International Tables Vol C Tables 4.2.6.8 and 6.1.1.4'
Zr Zr -2.9673 0.5597 'International Tables Vol C Tables 4.2.6.8 and 6.1.1.4'

loop_
_geom_angle_atom_site_label_1
_geom_angle_atom_site_label_2
_geom_angle_atom_site_label_3
_geom_angle
_geom_angle_site_symmetry_1
_geom_angle_site_symmetry_3
O2 Zr1 O2 107.02(18) 99 2
O2 Zr1 O2 69.29(9) 99 100
O2 Zr1 O2 69.29(9) 2 100
O2 Zr1 O2 69.29(9) 99 .
O2 Zr1 O2 69.29(9) 2 .
O2 Zr1 O2 107.02(18) 100 .
O2 Zr1 O1 142.128(18) 99 .
O2 Zr1 O1 78.70(8) 2 .
O2 Zr1 O1 142.128(18) 100 .
O2 Zr1 O1 78.70(8) . .
O2 Zr1 O1 142.128(18) 99 10
O2 Zr1 O1 78.70(8) 2 10
O2 Zr1 O1 78.70(8) 100 10
O2 Zr1 O1 142.128(18) . 10
O1 Zr1 O1 75.58(4) . 10
O2 Zr1 O1 78.70(8) 99 99
O2 Zr1 O1 142.128(18) 2 99
O2 Zr1 O1 78.70(8) 100 99
O2 Zr1 O1 142.128(18) . 99
O1 Zr1 O1 120.14(9) . 99
O1 Zr1 O1 75.58(4) 10 99
O2 Zr1 O1 78.70(8) 99 8
O2 Zr1 O1 142.128(18) 2 8
O2 Zr1 O1 142.128(18) 100 8
O2 Zr1 O1 78.70(8) . 8
O1 Zr1 O1 75.58(4) . 8
O1 Zr1 O1 120.14(9) 10 8
O1 Zr1 O1 75.58(4) 99 8
O2 Zr1 Zr1 88.94(8) 99 5
O2 Zr1 Zr1 34.67(4) 2 5
O2 Zr1 Zr1 88.94(8) 100 5
O2 Zr1 Zr1 34.67(4) . 5
O1 Zr1 Zr1 74.93(4) . 5
O1 Zr1 Zr1 110.66(3) 10 5
O1 Zr1 Zr1 164.93(4) 99 5
O1 Zr1 Zr1 110.66(3) 8 5
O2 Zr1 Zr1 34.67(4) 99 98
O2 Zr1 Zr1 88.94(8) 2 98
O2 Zr1 Zr1 88.94(8) 100 98
O2 Zr1 Zr1 34.67(4) . 98
O1 Zr1 Zr1 110.66(3) . 98
O1 Zr1 Zr1 164.93(4) 10 98
O1 Zr1 Zr1 110.66(3) 99 98
O1 Zr1 Zr1 74.93(4) 8 98
Zr1 Zr1 Zr1 60.0 5 98
O2 Zr1 Zr1 88.94(8) 99 2
O2 Zr1 Zr1 34.67(4) 2 2
O2 Zr1 Zr1 34.67(4) 100 2
O2 Zr1 Zr1 88.94(8) . 2
O1 Zr1 Zr1 110.66(3) . 2
O1 Zr1 Zr1 74.93(4) 10 2
O1 Zr1 Zr1 110.66(3) 99 2
O1 Zr1 Zr1 164.93(4) 8 2
Zr1 Zr1 Zr1 60.0 5 2
Zr1 Zr1 Zr1 90.0 98 2
O2 Zr1 Zr1 34.67(4) 99 101
O2 Zr1 Zr1 88.94(8) 2 101
O2 Zr1 Zr1 34.67(4) 100 101
O2 Zr1 Zr1 88.94(8) . 101
O1 Zr1 Zr1 164.93(4) . 101
O1 Zr1 Zr1 110.66(3) 10 101
O1 Zr1 Zr1 74.93(4) 99 101
O1 Zr1 Zr1 110.66(3) 8 101
Zr1 Zr1 Zr1 90.0 5 101
Zr1 Zr1 Zr1 60.0 98 101
Zr1 Zr1 Zr1 60.0 2 101
C1 O1 Zr1 131.54(14) . .
Zr1 O2 Zr1 110.67(8) 5 98
Zr1 O2 Zr1 110.67(8) 5 .
Zr1 O2 Zr1 110.67(8) 98 .
O1 C1 O1 127.0(2) 21 .
O1 C1 C2 116.48(12) 21 .
O1 C1 C2 116.48(12) . .
C3 C2 C3 126.1(4) . 21
C3 C2 C1 116.97(19) . .
C3 C2 C1 116.97(19) 21 .
C4 C3 C2 113.8(4) . .
C4 C3 H3 123.1 . .
C2 C3 H3 123.1 . .
C3 C4 C5 125.6(4) . .
C3 C4 H4 117.2 . .
C5 C4 H4 117.2 . .
C4 C5 C4 115.1(4) 21 .
C4 C5 C6 122.4(2) 21 .
C4 C5 C6 122.4(2) . .
C6 C6 C5 180.0(6) 121 .

loop_
_geom_bond_atom_site_label_1
_geom_bond_atom_site_label_2
_geom_bond_distance
_geom_bond_site_symmetry_2
Zr1 O2 2.1120(11) 99
Zr1 O2 2.1120(11) 2
Zr1 O2 2.1120(11) 100
Zr1 O2 2.1120(11) .
Zr1 O1 2.2071(17) .
Zr1 O1 2.2071(17) 10
Zr1 O1 2.2071(17) 99
Zr1 O1 2.2071(17) 8
Zr1 Zr1 3.4742(4) 5
Zr1 Zr1 3.4742(4) 98
Zr1 Zr1 3.4742(4) 2
Zr1 Zr1 3.4742(4) 101
O1 C1 1.300(2) .
O2 Zr1 2.1120(11) 5
O2 Zr1 2.1120(11) 98
C1 O1 1.300(2) 21
C1 C2 1.467(4) .
C2 C3 1.414(3) .
C2 C3 1.414(3) 21
C3 C4 1.393(5) .
C3 H3 0.9500 .
C4 C5 1.401(4) .
C4 H4 0.9500 .
C5 C4 1.401(4) 21
C5 C6 1.455(5) .
C6 C6 1.052(8) 121

loop_
_geom_torsion_atom_site_label_1
_geom_torsion_atom_site_label_2
_geom_torsion_atom_site_label_3
_geom_torsion_atom_site_label_4
_geom_torsion
_geom_torsion_site_symmetry_1
_geom_torsion_site_symmetry_2
_geom_torsion_site_symmetry_3
_geom_torsion_site_symmetry_4
O2 Zr1 O1 C1 -67.82(15) 99 . . .
O2 Zr1 O1 C1 35.43(6) 2 . . .
O2 Zr1 O1 C1 67.82(15) 100 . . .
O2 Zr1 O1 C1 -35.43(6) . . . .
O1 Zr1 O1 C1 116.52(3) 10 . . .
O1 Zr1 O1 C1 180.0 99 . . .
O1 Zr1 O1 C1 -116.52(3) 8 . . .
Zr1 Zr1 O1 C1 0.0 5 . . .
Zr1 Zr1 O1 C1 -49.087(13) 98 . . .
Zr1 Zr1 O1 C1 49.087(13) 2 . . .
Zr1 Zr1 O1 C1 0.0 101 . . .
O2 Zr1 O2 Zr1 -120.79(6) 99 . . 5
O2 Zr1 O2 Zr1 -2.27(17) 2 . . 5
O2 Zr1 O2 Zr1 -61.53(11) 100 . . 5
O1 Zr1 O2 Zr1 79.79(11) . . . 5
O1 Zr1 O2 Zr1 31.9(2) 10 . . 5
O1 Zr1 O2 Zr1 -154.96(7) 99 . . 5
O1 Zr1 O2 Zr1 157.15(13) 8 . . 5
Zr1 Zr1 O2 Zr1 -123.1(2) 98 . . 5
Zr1 Zr1 O2 Zr1 -31.52(11) 2 . . 5
Zr1 Zr1 O2 Zr1 -91.54(11) 101 . . 5
O2 Zr1 O2 Zr1 2.27(17) 99 . . 98
O2 Zr1 O2 Zr1 120.79(6) 2 . . 98
O2 Zr1 O2 Zr1 61.53(11) 100 . . 98
O1 Zr1 O2 Zr1 -157.15(13) . . . 98
O1 Zr1 O2 Zr1 154.96(7) 10 . . 98
O1 Zr1 O2 Zr1 -31.9(2) 99 . . 98
O1 Zr1 O2 Zr1 -79.79(11) 8 . . 98
Zr1 Zr1 O2 Zr1 123.1(2) 5 . . 98
Zr1 Zr1 O2 Zr1 91.54(11) 2 . . 98
Zr1 Zr1 O2 Zr1 31.52(11) 101 . . 98
Zr1 O1 C1 O1 0.0 . . . 21
Zr1 O1 C1 C2 180.0 . . . .
O1 C1 C2 C3 180.0 21 . . .
O1 C1 C2 C3 0.0 . . . .
O1 C1 C2 C3 0.0 21 . . 21
O1 C1 C2 C3 180.0 . . . 21
C3 C2 C3 C4 0.0 21 . . .
C1 C2 C3 C4 180.0 . . . .
C2 C3 C4 C5 0.0 . . . .
C3 C4 C5 C4 0.0 . . . 21
C3 C4 C5 C6 180.0 . . . .
C4 C5 C6 C6 180.0 21 . . 121
C4 C5 C6 C6 0.0 . . . 121
